data_7100326
loop_
_publ_author_name
'Ian Williams'
'Jiwen Cai'
'Teresa S.-C. Law'
'Herman H. Y. Sung'
'Mingmei Wu'

_publ_section_title
;
Towards ceramic 'enzymes': vanadoborates with
bimetallic centers [Zn4(m-B2O4H2)(V10B28O74H8)]8- and
[Mn4(m-C2O4)(V10B28O74H8)]10-
;
_journal_name_full 'Chemical Communications'
_journal_paper_doi 10.1039/b414697b
_journal_year 2005
_chemical_formula_sum 'C16 H90 B32 N16 O98 V10 Zn10'
_chemical_formula_weight 3584.06
_space_group_IT_number 14
_symmetry_cell_setting monoclinic
_symmetry_space_group_name_Hall '-P 2yn'
_symmetry_space_group_name_H-M 'P 1 21/n 1'
_cell_angle_alpha 90.00
_cell_angle_beta 90.0110(10)
_cell_angle_gamma 90.00
_cell_formula_units_Z 2
_cell_length_a 17.0801(8)
_cell_length_b 17.0717(8)
_cell_length_c 20.1404(10)
_cell_measurement_temperature 100(2)
_cell_volume 5872.7(5)
_diffrn_ambient_temperature 100(2)
_exptl_crystal_density_diffrn 2.027
_cod_depositor_comments
;
The following automatic conversions were performed:
'_symmetry_cell_setting' value 'Monoclinic' changed to 'monoclinic'
according to '/home/saulius/struct/CIF-dictionaries/cif_core.dic'
dictionary named 'cif_core.dic' version 2.4.1 from 2010-06-29.

Automatic conversion script
Id: cif_fix_enum 1527 2010-12-29 10:47:43Z saulius 
;
_cod_original_sg_symbol_H-M 'P 21/n'
_cod_database_code 7100326

loop_
_symmetry_equiv_pos_as_xyz
'x, y, z'
'-x+1/2, y+1/2, -z+1/2'
'-x, -y, -z'
'x-1/2, -y-1/2, z-1/2'

loop_
_atom_site_label
_atom_site_type_symbol
_atom_site_fract_x
_atom_site_fract_y
_atom_site_fract_z
_atom_site_U_iso_or_equiv
_atom_site_adp_type
_atom_site_occupancy
_atom_site_symmetry_multiplicity
_atom_site_calc_flag
_atom_site_refinement_flags
_atom_site_disorder_assembly
_atom_site_disorder_group
Zn1 Zn 0.57122(5) 0.57565(5) 0.83500(5) 0.0190(2) Uani 1 1 d . . .
Zn2 Zn 0.42640(5) 0.43014(5) 0.83543(5) 0.0188(2) Uani 1 1 d . . .
Zn3 Zn 1.0000 0.5000 1.0000 0.0411(4) Uani 1 2 d S . .
Zn4 Zn 0.5000 1.0000 1.0000 0.0235(3) Uani 1 2 d S . .
Zn5 Zn 0.78346(15) 0.75905(15) 0.78653(13) 0.0596(7) Uani 0.67 1 d P . .
Zn5' Zn 0.7440(3) 0.7816(4) 0.7723(3) 0.085(2) Uani 0.33 1 d P . .
Zn6 Zn 0.76985(9) 0.73773(9) 1.23542(7) 0.0697(5) Uani 1 1 d . . .
V1 V 0.72549(7) 0.39963(7) 0.99733(6) 0.0099(3) Uani 1 1 d . . .
V2 V 0.78197(7) 0.55500(7) 0.99913(6) 0.0098(3) Uani 1 1 d . . .
V3 V 0.72208(7) 0.72319(7) 1.00098(6) 0.0094(3) Uani 1 1 d . . .
V4 V 0.55416(7) 0.78181(7) 1.00266(6) 0.0094(3) Uani 1 1 d . . .
V5 V 0.39950(7) 0.72506(7) 1.00305(6) 0.0099(3) Uani 1 1 d . . .
O1 O 0.3429(3) 0.8001(3) 1.0036(3) 0.0188(12) Uani 1 1 d . . .
O2 O 0.5437(3) 0.8764(3) 1.0059(3) 0.0149(11) Uani 1 1 d . . .
O3 O 0.7891(3) 0.7907(3) 1.0030(3) 0.0183(12) Uani 1 1 d . . .
O4 O 0.8756(3) 0.5455(3) 0.9986(3) 0.0192(12) Uani 1 1 d . . .
O5 O 0.8011(3) 0.3433(3) 0.9960(3) 0.0189(12) Uani 1 1 d . . .
O6 O 0.4819(3) 0.7362(3) 1.0653(2) 0.0104(11) Uani 1 1 d . . .
O7 O 0.6386(3) 0.7508(3) 1.0626(2) 0.0100(10) Uani 1 1 d . . .
O8 O 0.7529(3) 0.6380(3) 1.0614(2) 0.0113(11) Uani 1 1 d . . .
O9 O 0.7398(3) 0.4802(2) 1.0622(2) 0.0094(10) Uani 1 1 d . . .
O10 O 0.4799(3) 0.7413(3) 0.9386(2) 0.0100(10) Uani 1 1 d . . .
O11 O 0.6383(2) 0.7542(3) 0.9410(2) 0.0085(10) Uani 1 1 d . . .
O12 O 0.7519(3) 0.6406(3) 0.9394(2) 0.0097(10) Uani 1 1 d . . .
O13 O 0.7378(3) 0.4829(3) 0.9352(2) 0.0127(11) Uani 1 1 d . . .
O14 O 0.3530(3) 0.6474(3) 0.9416(2) 0.0131(11) Uani 1 1 d . . .
O15 O 0.3527(3) 0.6467(3) 1.0637(2) 0.0129(11) Uani 1 1 d . . .
O16 O 0.4315(3) 0.6627(3) 1.1608(2) 0.0123(11) Uani 1 1 d . . .
O17 O 0.4277(3) 0.6690(3) 0.8441(2) 0.0123(11) Uani 1 1 d . . .
O18 O 0.5645(3) 0.6877(3) 0.8551(2) 0.0115(11) Uani 1 1 d . . .
O19 O 0.4789(3) 0.7953(3) 0.8281(2) 0.0126(11) Uani 1 1 d . . .
O20 O 0.6171(3) 0.8157(3) 0.8338(2) 0.0123(11) Uani 1 1 d . . .
O21 O 0.7041(3) 0.7076(3) 0.8426(2) 0.0114(11) Uani 1 1 d . . .
O22 O 0.8120(3) 0.6220(3) 0.8312(2) 0.0118(11) Uani 1 1 d . . .
O23 O 0.7926(3) 0.4834(3) 0.8247(2) 0.0124(11) Uani 1 1 d . . .
O24 O 0.6841(2) 0.5681(3) 0.8531(2) 0.0101(10) Uani 1 1 d . . .
O25 O 0.8997(3) 0.5429(3) 0.7713(3) 0.0174(12) Uani 1 1 d . . .
O26 O 0.4991(3) 0.5031(3) 0.8797(3) 0.0174(12) Uani 1 1 d . . .
O27 O 0.5495(4) 0.5573(4) 0.7401(3) 0.0425(17) Uani 1 1 d . . .
O28 O 0.4420(4) 0.4547(4) 0.7413(3) 0.0430(17) Uani 1 1 d . . .
O29 O 0.5666(3) 0.6829(3) 1.1491(2) 0.0109(11) Uani 1 1 d . . .
O30 O 0.7062(3) 0.7030(3) 1.1597(2) 0.0105(11) Uani 1 1 d . . .
O31 O 0.6859(3) 0.5636(3) 1.1460(2) 0.0123(11) Uani 1 1 d . . .
O32 O 0.5397(3) 0.8997(3) 0.7696(3) 0.0176(12) Uani 1 1 d . . .
O33 O 0.6650(3) 0.4324(3) 0.8394(2) 0.0129(11) Uani 1 1 d . . .
O34 O 0.3314(3) 0.5739(3) 0.8433(2) 0.0133(11) Uani 1 1 d . . .
O35 O 0.4819(3) 0.7905(3) 1.1759(2) 0.0107(11) Uani 1 1 d . . .
O36 O 0.483(2) 0.518(2) 0.651(2) 0.093(12) Uiso 0.25 1 d P . .
O41 O 0.9005(3) 0.5399(3) 1.2283(3) 0.0188(12) Uani 1 1 d . . .
O42 O 0.8137(3) 0.6185(3) 1.1682(2) 0.0133(11) Uani 1 1 d . . .
O43 O 0.7953(3) 0.4792(3) 1.1717(2) 0.0123(11) Uani 1 1 d . . .
O44 O 0.5396(3) 0.9016(3) 1.2252(3) 0.0193(12) Uani 1 1 d . . .
O45 O 0.6199(3) 0.8114(3) 1.1692(2) 0.0123(11) Uani 1 1 d . . .
O46 O 0.8016(8) 0.7086(8) 0.7000(7) 0.079(4) Uiso 0.67 1 d P . .
O46' O 0.690(2) 0.806(2) 0.706(2) 0.126(14) Uiso 0.33 1 d P . .
O50 O 0.5453(6) 0.5497(6) 1.0008(7) 0.131(5) Uani 1 1 d . . .
B1 B 0.3739(5) 0.6243(5) 1.1271(4) 0.0128(18) Uiso 1 1 d . . .
B2 B 0.4889(5) 0.7173(5) 1.1378(4) 0.0148(18) Uiso 1 1 d . . .
B3 B 0.5466(5) 0.8316(5) 1.1897(5) 0.0160(19) Uiso 1 1 d . . .
B4 B 0.7383(5) 0.6310(5) 1.1321(5) 0.0164(19) Uiso 1 1 d . . .
B5 B 0.7223(5) 0.4873(5) 1.1334(4) 0.0130(18) Uiso 1 1 d . . .
B6 B 0.3714(5) 0.6285(5) 0.8771(4) 0.0118(18) Uiso 1 1 d . . .
B7 B 0.4867(5) 0.7232(5) 0.8666(4) 0.0121(18) Uiso 1 1 d . . .
B8 B 0.5458(5) 0.8348(5) 0.8114(4) 0.0104(17) Uiso 1 1 d . . .
B9 B 0.6317(5) 0.7415(5) 0.8677(4) 0.0114(17) Uiso 1 1 d . . .
B10 B 0.7368(5) 0.6364(5) 0.8670(4) 0.0112(17) Uiso 1 1 d . . .
B11 B 0.8324(5) 0.5504(5) 0.8104(4) 0.0157(19) Uiso 1 1 d . . .
B12 B 0.7193(5) 0.4910(5) 0.8639(4) 0.0114(17) Uiso 1 1 d . . .
B13 B 0.5165(7) 0.4780(7) 0.6848(7) 0.011(3) Uiso 0.67 1 d P . .
B13' B 0.4951(14) 0.5103(15) 0.7120(13) 0.011(5) Uiso 0.33 1 d P . .
B14 B 0.8363(5) 0.5452(5) 1.1880(4) 0.0161(19) Uiso 1 1 d . . .
B15 B 0.6331(5) 0.7360(5) 1.1352(4) 0.0123(18) Uiso 1 1 d . . .
B16 B 0.5009(10) 0.5021(10) 0.9426(9) 0.070(4) Uiso 1 1 d . . .
N1 N 0.6973(7) 0.7933(7) 1.3019(6) 0.084(4) Uani 1 1 d . . .
C1 C 0.6945(12) 0.7377(10) 1.3597(11) 0.137(9) Uani 1 1 d . . .
H1A H 0.6995 0.7699 1.4004 0.165 Uiso 1 1 calc R . .
H1B H 0.6412 0.7150 1.3603 0.165 Uiso 1 1 calc R . .
N2 N 0.8004(5) 0.6668(6) 1.3121(5) 0.056(3) Uani 1 1 d . . .
C2 C 0.7431(8) 0.6797(11) 1.3659(7) 0.093(5) Uani 1 1 d . . .
H2A H 0.7121 0.6311 1.3710 0.111 Uiso 1 1 calc R . .
H2B H 0.7726 0.6874 1.4077 0.111 Uiso 1 1 calc R . .
N3 N 0.3824(4) 0.9665(4) 0.9780(4) 0.038(2) Uani 1 1 d . . .
C3 C 0.3390(6) 0.9845(6) 1.0368(6) 0.051(3) Uani 1 1 d . . .
H3A H 0.2876 0.9578 1.0350 0.061 Uiso 1 1 calc R . .
H3B H 0.3293 1.0417 1.0387 0.061 Uiso 1 1 calc R . .
N4 N 0.4578(5) 0.9954(5) 1.1001(4) 0.048(2) Uani 1 1 d . . .
C4 C 0.3820(6) 0.9594(6) 1.0986(5) 0.043(3) Uani 1 1 d . . .
H4A H 0.3518 0.9750 1.1384 0.052 Uiso 1 1 calc R . .
H4B H 0.3877 0.9017 1.0991 0.052 Uiso 1 1 calc R . .
N5 N 0.9702(6) 0.3828(6) 0.9810(7) 0.078(3) Uani 1 1 d . . .
C5 C 0.9844(9) 0.3396(9) 1.0447(8) 0.087(5) Uani 1 1 d . . .
H5A H 0.9586 0.2877 1.0428 0.104 Uiso 1 1 calc R . .
H5B H 1.0413 0.3311 1.0506 0.104 Uiso 1 1 calc R . .
N6 N 0.9932(6) 0.4603(7) 1.0990(5) 0.072(3) Uani 1 1 d . . .
C6 C 0.9539(9) 0.3837(8) 1.1005(7) 0.079(4) Uani 1 1 d . . .
H6A H 0.9654 0.3562 1.1427 0.095 Uiso 1 1 calc R . .
H6B H 0.8965 0.3902 1.0964 0.095 Uiso 1 1 calc R . .
N11 N 0.8738(12) 0.7911(13) 0.8575(11) 0.067(6) Uiso 0.50 1 d P . .
N11' N 0.8746(11) 0.7696(11) 0.7940(10) 0.061(5) Uiso 0.50 1 d P . .
N12 N 0.7634(6) 0.8777(6) 0.7919(6) 0.080(4) Uani 1 1 d . . .
C11 C 0.8765(16) 0.8755(17) 0.8554(15) 0.180(12) Uani 1 1 d . . .
C12 C 0.8053(17) 0.8951(13) 0.8519(10) 0.150(10) Uani 1 1 d . . .
O1W O 0.8612(7) 0.8074(8) 1.2133(6) 0.136(5) Uani 1 1 d . . .
O2W O 0.663(2) 0.814(2) 0.663(2) 0.236(15) Uiso 0.67 1 d P . .
O3W O 0.9193(7) 0.7189(8) 1.0987(8) 0.146(5) Uani 1 1 d . . .
O4W O 0.7197(5) 0.9129(6) 1.1037(5) 0.093(3) Uani 1 1 d . . .
O5W O 0.4660(10) 0.2925(10) 0.6942(10) 0.082(5) Uiso 0.50 1 d P . .
O6W O 0.6801(17) 0.6720(18) 0.5490(16) 0.163(11) Uiso 0.50 1 d P . .
O7W O 0.2845(10) 0.4952(10) 0.6978(9) 0.079(5) Uiso 0.50 1 d P . .

loop_
_atom_site_aniso_label
_atom_site_aniso_U_11
_atom_site_aniso_U_22
_atom_site_aniso_U_33
_atom_site_aniso_U_23
_atom_site_aniso_U_13
_atom_site_aniso_U_12
Zn1 0.0116(4) 0.0119(5) 0.0336(6) -0.0025(4) -0.0029(4) -0.0012(4)
Zn2 0.0125(4) 0.0107(5) 0.0333(6) 0.0025(4) 0.0023(4) 0.0004(4)
Zn3 0.0402(9) 0.0462(10) 0.0371(10) -0.0018(8) -0.0013(8) -0.0028(8)
Zn4 0.0296(8) 0.0197(7) 0.0212(8) 0.0004(6) -0.0043(6) -0.0031(6)
Zn5 0.0581(16) 0.0518(15) 0.0688(18) 0.0073(12) 0.0300(14) -0.0151(12)
Zn5' 0.055(3) 0.088(4) 0.112(5) 0.088(4) 0.017(3) 0.020(3)
Zn6 0.0954(12) 0.0797(11) 0.0339(8) -0.0021(7) -0.0238(8) -0.0429(9)
V1 0.0083(6) 0.0084(6) 0.0129(7) -0.0003(5) 0.0003(5) -0.0007(5)
V2 0.0080(6) 0.0077(6) 0.0136(7) -0.0005(5) -0.0011(5) 0.0007(5)
V3 0.0077(6) 0.0076(6) 0.0130(7) -0.0005(5) -0.0009(5) 0.0001(5)
V4 0.0088(6) 0.0062(6) 0.0132(7) -0.0006(5) -0.0014(5) 0.0003(5)
V5 0.0095(6) 0.0064(6) 0.0138(7) -0.0003(5) -0.0019(5) -0.0003(5)
O1 0.015(3) 0.012(3) 0.029(3) -0.002(2) -0.001(2) 0.004(2)
O2 0.016(3) 0.006(3) 0.023(3) 0.001(2) -0.001(2) 0.001(2)
O3 0.016(3) 0.011(3) 0.028(3) 0.002(2) -0.003(2) -0.004(2)
O4 0.011(3) 0.020(3) 0.026(3) -0.002(2) -0.006(2) -0.001(2)
O5 0.015(3) 0.016(3) 0.026(3) 0.002(2) 0.001(2) 0.005(2)
O6 0.008(2) 0.013(3) 0.009(3) 0.000(2) -0.002(2) 0.000(2)
O7 0.011(2) 0.013(3) 0.005(3) -0.002(2) 0.002(2) 0.001(2)
O8 0.014(3) 0.008(3) 0.012(3) 0.002(2) -0.006(2) 0.003(2)
O9 0.008(2) 0.006(2) 0.013(3) -0.001(2) -0.005(2) -0.0004(19)
O10 0.008(2) 0.011(3) 0.012(3) 0.000(2) -0.002(2) -0.0012(19)
O11 0.005(2) 0.008(2) 0.012(3) -0.003(2) -0.001(2) 0.0029(19)
O12 0.011(2) 0.010(3) 0.008(3) -0.001(2) 0.004(2) 0.000(2)
O13 0.013(3) 0.012(3) 0.014(3) -0.001(2) 0.000(2) -0.003(2)
O14 0.012(3) 0.013(3) 0.014(3) -0.002(2) 0.002(2) -0.003(2)
O15 0.012(3) 0.013(3) 0.014(3) 0.000(2) -0.001(2) -0.004(2)
O16 0.018(3) 0.007(3) 0.012(3) -0.002(2) 0.004(2) -0.002(2)
O17 0.014(3) 0.013(3) 0.010(3) 0.000(2) -0.001(2) -0.001(2)
O18 0.010(2) 0.010(3) 0.015(3) 0.000(2) 0.000(2) 0.001(2)
O19 0.017(3) 0.009(3) 0.011(3) 0.005(2) -0.005(2) 0.000(2)
O20 0.013(3) 0.011(3) 0.013(3) 0.002(2) -0.001(2) -0.005(2)
O21 0.013(3) 0.008(3) 0.013(3) 0.002(2) 0.003(2) 0.000(2)
O22 0.012(2) 0.009(3) 0.014(3) -0.002(2) 0.003(2) 0.000(2)
O23 0.011(2) 0.008(3) 0.018(3) -0.002(2) 0.009(2) 0.000(2)
O24 0.007(2) 0.010(3) 0.014(3) -0.001(2) 0.001(2) -0.0006(19)
O25 0.010(2) 0.016(3) 0.026(3) -0.004(2) 0.009(2) 0.000(2)
O26 0.018(3) 0.011(3) 0.023(3) 0.000(2) -0.002(2) -0.004(2)
O27 0.057(4) 0.043(4) 0.028(4) -0.011(3) -0.014(3) 0.000(3)
O28 0.045(4) 0.056(4) 0.028(4) 0.017(3) 0.013(3) 0.010(3)
O29 0.010(2) 0.009(3) 0.013(3) -0.001(2) -0.001(2) 0.000(2)
O30 0.012(2) 0.008(3) 0.011(3) -0.003(2) -0.004(2) 0.004(2)
O31 0.011(2) 0.007(3) 0.018(3) -0.003(2) -0.005(2) -0.003(2)
O32 0.018(3) 0.011(3) 0.023(3) 0.011(2) -0.001(2) -0.002(2)
O33 0.014(3) 0.014(3) 0.011(3) -0.003(2) -0.001(2) 0.002(2)
O34 0.015(3) 0.017(3) 0.008(3) 0.003(2) -0.003(2) -0.008(2)
O35 0.013(2) 0.004(2) 0.015(3) -0.004(2) 0.001(2) -0.001(2)
O41 0.012(3) 0.013(3) 0.032(3) 0.004(2) -0.013(2) -0.006(2)
O42 0.012(3) 0.011(3) 0.017(3) -0.002(2) -0.009(2) 0.001(2)
O43 0.010(2) 0.011(3) 0.016(3) 0.001(2) -0.006(2) -0.002(2)
O44 0.014(3) 0.013(3) 0.031(3) -0.014(2) 0.008(2) -0.002(2)
O45 0.010(3) 0.011(3) 0.015(3) -0.001(2) 0.000(2) 0.003(2)
O50 0.090(7) 0.073(7) 0.229(16) 0.004(8) -0.025(9) -0.038(6)
N1 0.092(8) 0.089(8) 0.071(8) -0.044(7) -0.041(7) 0.041(7)
C1 0.154(17) 0.087(12) 0.17(2) 0.055(13) 0.097(15) 0.079(12)
N2 0.042(5) 0.078(7) 0.048(6) -0.029(5) -0.005(5) 0.008(5)
C2 0.074(10) 0.163(17) 0.042(9) 0.013(9) 0.001(7) 0.005(10)
N3 0.039(5) 0.027(4) 0.048(6) -0.004(4) -0.006(4) -0.004(4)
C3 0.046(6) 0.042(7) 0.065(8) 0.010(6) 0.001(6) -0.002(5)
N4 0.060(6) 0.044(5) 0.040(6) -0.007(4) 0.009(4) -0.001(4)
C4 0.044(6) 0.043(6) 0.042(7) 0.007(5) 0.003(5) 0.000(5)
N5 0.051(6) 0.066(7) 0.116(11) 0.012(7) 0.005(6) -0.002(5)
C5 0.082(10) 0.079(11) 0.099(13) -0.008(9) 0.025(9) -0.015(8)
N6 0.077(7) 0.085(8) 0.053(7) -0.002(6) -0.003(6) 0.010(6)
C6 0.101(11) 0.078(10) 0.059(9) 0.010(8) 0.028(8) -0.018(8)
N12 0.077(8) 0.063(8) 0.100(10) 0.029(7) 0.024(7) -0.003(6)
C11 0.15(2) 0.17(3) 0.22(3) 0.05(2) -0.06(2) -0.012(19)
C12 0.23(3) 0.127(17) 0.091(15) -0.048(13) -0.083(17) 0.050(18)
O1W 0.128(10) 0.181(13) 0.098(9) 0.003(8) -0.022(8) -0.063(9)
O3W 0.122(10) 0.149(12) 0.169(13) 0.011(10) 0.028(9) -0.024(8)
O4W 0.085(7) 0.100(7) 0.094(8) 0.017(6) -0.019(6) -0.030(6)

loop_
_geom_bond_atom_site_label_1
_geom_bond_atom_site_label_2
_geom_bond_distance
_geom_bond_site_symmetry_2
_geom_bond_publ_flag
Zn1 O18 1.958(5) . ?
Zn1 O26 1.965(5) . ?
Zn1 O24 1.966(4) . ?
Zn1 O27 1.971(6) . ?
Zn2 O31 1.958(5) 3_667 ?
Zn2 O29 1.958(5) 3_667 ?
Zn2 O28 1.959(6) . ?
Zn2 O26 1.972(5) . ?
Zn3 N5 2.099(11) 3_767 ?
Zn3 N5 2.099(11) . ?
Zn3 N6 2.108(11) 3_767 ?
Zn3 N6 2.108(11) . ?
Zn3 O4 2.262(5) . ?
Zn3 O4 2.262(5) 3_767 ?
Zn4 N3 2.135(8) . ?
Zn4 N3 2.135(8) 3_677 ?
Zn4 N4 2.143(8) . ?
Zn4 N4 2.143(8) 3_677 ?
Zn4 O2 2.241(4) 3_677 ?
Zn4 O2 2.241(4) . ?
Zn5 Zn5' 0.828(4) . ?
Zn5 N11' 1.574(19) . ?
Zn5 O46 1.968(14) . ?
Zn5 O21 1.971(5) . ?
Zn5 N12 2.057(11) . ?
Zn5 N11 2.17(2) . ?
Zn5 O46' 2.41(5) . ?
Zn5' O46' 1.67(5) . ?
Zn5' N12 1.720(13) . ?
Zn5' O21 2.017(7) . ?
Zn5' O46 2.154(15) . ?
Zn5' N11' 2.28(2) . ?
Zn6 O30 1.963(5) . ?
Zn6 O1W 2.012(12) . ?
Zn6 N2 2.030(10) . ?
Zn6 N1 2.056(11) . ?
V1 O5 1.610(5) . ?
V1 O13 1.905(5) . ?
V1 O9 1.913(5) . ?
V1 O15 1.980(5) 3_667 ?
V1 O14 1.988(5) 3_667 ?
V1 V2 2.8227(16) . ?
V1 V5 3.0147(16) 3_667 ?
V2 O4 1.608(5) . ?
V2 O13 1.935(5) . ?
V2 O9 1.940(5) . ?
V2 O8 1.956(5) . ?
V2 O12 1.962(5) . ?
V2 V3 3.0482(16) . ?
V3 O3 1.625(5) . ?
V3 O11 1.945(5) . ?
V3 O12 1.946(5) . ?
V3 O7 1.948(5) . ?
V3 O8 1.968(5) . ?
V3 V4 3.0379(16) . ?
V4 O2 1.626(5) . ?
V4 O6 1.929(5) . ?
V4 O10 1.936(5) . ?
V4 O7 1.954(5) . ?
V4 O11 1.957(5) . ?
V4 V5 2.8136(16) . ?
V5 O1 1.606(5) . ?
V5 O6 1.894(5) . ?
V5 O10 1.910(5) . ?
V5 O14 1.980(5) . ?
V5 O15 1.982(5) . ?
V5 V1 3.0147(16) 3_667 ?
O6 B2 1.501(10) . ?
O7 B15 1.486(10) . ?
O8 B4 1.451(10) . ?
O9 B5 1.470(10) . ?
O10 B7 1.487(10) . ?
O11 B9 1.497(10) . ?
O12 B10 1.482(10) . ?
O13 B12 1.476(10) . ?
O14 B6 1.375(10) . ?
O14 V1 1.988(5) 3_667 ?
O15 B1 1.380(10) . ?
O15 V1 1.980(5) 3_667 ?
O16 B1 1.362(10) . ?
O16 B2 1.430(9) . ?
O17 B6 1.359(9) . ?
O17 B7 1.441(9) . ?
O18 B7 1.479(9) . ?
O18 B9 1.492(9) . ?
O19 B8 1.368(9) . ?
O19 B7 1.463(9) . ?
O20 B8 1.339(9) . ?
O20 B9 1.460(9) . ?
O21 B10 1.424(9) . ?
O21 B9 1.456(9) . ?
O22 B11 1.338(10) . ?
O22 B10 1.494(9) . ?
O23 B11 1.362(10) . ?
O23 B12 1.486(9) . ?
O24 B12 1.464(9) . ?
O24 B10 1.501(9) . ?
O25 B11 1.398(10) . ?
O26 B16 1.268(18) . ?
O27 B13' 1.35(3) . ?
O27 B13 1.842(14) . ?
O28 B13' 1.44(2) . ?
O28 B13 1.754(14) . ?
O29 B2 1.467(9) . ?
O29 B15 1.480(9) . ?
O29 Zn2 1.958(5) 3_667 ?
O30 B4 1.456(10) . ?
O30 B15 1.457(9) . ?
O31 B5 1.465(9) . ?
O31 B4 1.484(10) . ?
O31 Zn2 1.958(5) 3_667 ?
O32 B8 1.395(9) . ?
O33 B1 1.354(9) 3_667 ?
O33 B12 1.451(9) . ?
O34 B6 1.342(9) . ?
O34 B5 1.467(9) 3_667 ?
O35 B3 1.338(10) . ?
O35 B2 1.472(10) . ?
O36 B13 1.11(4) . ?
O36 B13' 1.25(5) . ?
O41 B14 1.367(10) . ?
O42 B14 1.369(10) . ?
O42 B4 1.495(10) . ?
O43 B14 1.366(10) . ?
O43 B5 1.473(9) . ?
O44 B3 1.397(10) . ?
O45 B3 1.362(10) . ?
O45 B15 1.476(9) . ?
O46' O2W 0.99(5) . ?
O50 B16 1.61(2) . ?
O50 B16 1.64(2) 3_667 ?
B1 O33 1.354(9) 3_667 ?
B5 O34 1.467(9) 3_667 ?
B13 B13' 0.86(2) . ?
B16 O50 1.64(2) 3_667 ?
N1 C1 1.502(19) . ?
C1 C2 1.299(19) . ?
N2 C2 1.478(15) . ?
N3 C3 1.430(13) . ?
C3 C4 1.508(15) . ?
N4 C4 1.434(13) . ?
N5 C5 1.499(18) . ?
C5 C6 1.449(18) . ?
N6 C6 1.471(16) . ?
N11 N11' 1.33(3) . ?
N11 C11 1.44(3) . ?
N12 C12 1.43(2) . ?
C11 C12 1.26(3) . ?
